data_7214343
loop_
_publ_author_name
'Hawes, Chris S.'
'Batten, Stuart R.'
'Turner, David R.'

_publ_section_title
;
 Self-assembly of discrete and polymeric metallosupramolecular
 architectures from cyclen-derived ligands
;
_journal_issue 18
_journal_name_full CrystEngComm
_journal_page_first 3737
_journal_paper_doi 10.1039/c3ce42141d
_journal_volume 16
_journal_year 2014
_chemical_formula_moiety 'C40 H40 N8'
_chemical_formula_sum 'C40 H40 N8'
_chemical_formula_weight 632.80
_chemical_name_systematic
;
 ? 
;
_space_group_crystal_system monoclinic
_space_group_IT_number 14
_space_group_name_Hall '-P 2ybc'
_space_group_name_H-M_alt 'P 1 21/c 1'
_symmetry_space_group_name_Hall '-P 2ybc'
_symmetry_space_group_name_H-M 'P 1 21/c 1'
_atom_sites_solution_hydrogens geom
_atom_sites_solution_primary direct
_atom_sites_solution_secondary difmap
_audit_creation_date 2013-08-27
_audit_creation_method
;
  Olex2 1.2
  (compiled Apr 23 2013 17:59:47, GUI svn.r4466)
;
_cell_angle_alpha 90.00
_cell_angle_beta 91.095(2)
_cell_angle_gamma 90.00
_cell_formula_units_Z 2
_cell_length_a 9.1779(4)
_cell_length_b 23.8787(13)
_cell_length_c 7.9118(4)
_cell_measurement_reflns_used 2340
_cell_measurement_temperature 123(2)
_cell_measurement_theta_max 27.42
_cell_measurement_theta_min 3.41
_cell_volume 1733.60(15)
_computing_cell_refinement 'Bruker SAINT'
_computing_data_collection 'Bruker APEX2'
_computing_data_reduction 'Bruker SAINT'
_computing_molecular_graphics
;
O. V. Dolomanov, L. J. Bourhis, R. J. Gildea, J. A. K. Howard and H. Puschmann,
OLEX2: a complete structure solution, refinement and analysis program.
J. Appl. Cryst. (2009). 42, 339-341.
;
_computing_publication_material
;
O. V. Dolomanov, L. J. Bourhis, R. J. Gildea, J. A. K. Howard and H. Puschmann,
OLEX2: a complete structure solution, refinement and analysis program.
J. Appl. Cryst. (2009). 42, 339-341.
;
_computing_structure_refinement
;
XL, G.M. Sheldrick, Acta Cryst.
(2008). A64, 112-122
;
_computing_structure_solution
;
XS, G.M. Sheldrick, Acta Cryst.
(2008). A64, 112-122
;
_diffrn_ambient_temperature 120.15
_diffrn_measured_fraction_theta_full 0.987
_diffrn_measured_fraction_theta_max 0.987
_diffrn_measurement_device_type 'Bruker APEX-II CCD'
_diffrn_measurement_method '\f and \w scans'
_diffrn_radiation_monochromator graphite
_diffrn_radiation_type MoK\a
_diffrn_radiation_wavelength 0.71073
_diffrn_reflns_av_R_equivalents 0.0474
_diffrn_reflns_av_unetI/netI 0.0652
_diffrn_reflns_limit_h_max 11
_diffrn_reflns_limit_h_min -13
_diffrn_reflns_limit_k_max 34
_diffrn_reflns_limit_k_min -32
_diffrn_reflns_limit_l_max 7
_diffrn_reflns_limit_l_min -11
_diffrn_reflns_number 15973
_diffrn_reflns_theta_full 30.60
_diffrn_reflns_theta_max 30.60
_diffrn_reflns_theta_min 2.80
_diffrn_source 'fine-focus sealed tube'
_diffrn_standards_number 0
_exptl_absorpt_coefficient_mu 0.074
_exptl_absorpt_correction_T_max 0.7461
_exptl_absorpt_correction_T_min 0.7021
_exptl_absorpt_correction_type multi-scan
_exptl_absorpt_process_details
;
SADABS-2008/1 (Bruker,2008) was used for absorption correction.
wR2(int) was 0.0605 before and 0.0537 after correction.
The Ratio of minimum to maximum transmission is 0.9410.
The \l/2 correction factor is 0.0015.
;
_exptl_crystal_colour colourless
_exptl_crystal_colour_primary colourless
_exptl_crystal_density_diffrn 1.212
_exptl_crystal_density_method 'not measured'
_exptl_crystal_description block
_exptl_crystal_F_000 672
_exptl_crystal_size_max 0.31
_exptl_crystal_size_mid 0.28
_exptl_crystal_size_min 0.24
_refine_diff_density_max 0.357
_refine_diff_density_min -0.241
_refine_diff_density_rms 0.051
_refine_ls_extinction_method none
_refine_ls_goodness_of_fit_ref 1.036
_refine_ls_hydrogen_treatment constr
_refine_ls_matrix_type full
_refine_ls_number_parameters 217
_refine_ls_number_reflns 5265
_refine_ls_number_restraints 0
_refine_ls_restrained_S_all 1.036
_refine_ls_R_factor_all 0.0869
_refine_ls_R_factor_gt 0.0538
_refine_ls_shift/su_max 0.001
_refine_ls_shift/su_mean 0.000
_refine_ls_structure_factor_coef Fsqd
_refine_ls_weighting_details 'calc w=1/[\s^2^(Fo^2^)+(0.0484P)^2^+0.0824P] where P=(Fo^2^+2Fc^2^)/3'
_refine_ls_weighting_scheme calc
_refine_ls_wR_factor_gt 0.1085
_refine_ls_wR_factor_ref 0.1228
_reflns_number_gt 3517
_reflns_number_total 5265
_reflns_threshold_expression >2sigma(I)
_cod_data_source_file c3ce42141d.txt
_cod_data_source_block L1
_cod_database_code 7214343
_olex2_refinement_description
;
1. Fixed Uiso
 At 1.2 times of:
  All C(H) groups, All C(H,H) groups
2.a Secondary CH2 refined with riding coordinates:
 C2(H2A,H2B), C5(H5A,H5B), C7(H7A,H7B), C6(H6A,H6B), C16(H16A,H16B), C3(H3A,H3B)
2.b Aromatic/amide H refined with riding coordinates:
 C22(H22), C21(H21), C19(H19), C9(H9), C13(H13), C18(H18), C12(H12), C10(H10)
;

loop_
_space_group_symop_id
_space_group_symop_operation_xyz
1 'x, y, z'
2 '-x, y+1/2, -z+1/2'
3 '-x, -y, -z'
4 'x, -y-1/2, z-1/2'

loop_
_atom_site_label
_atom_site_type_symbol
_atom_site_fract_x
_atom_site_fract_y
_atom_site_fract_z
_atom_site_U_iso_or_equiv
_atom_site_adp_type
_atom_site_occupancy
_atom_site_symmetry_multiplicity
_atom_site_calc_flag
_atom_site_refinement_flags
N1 N 0.07812(11) 0.57986(4) 0.17937(12) 0.0176(2) Uani 1 1 d .
N4 N -0.17764(11) 0.48838(4) 0.15534(12) 0.0183(2) Uani 1 1 d .
C2 C 0.07044(14) 0.52129(5) 0.23367(15) 0.0187(3) Uani 1 1 d .
H2A H 0.1426 0.5148 0.3261 0.022 Uiso 1 1 calc R
H2B H 0.0954 0.4966 0.1380 0.022 Uiso 1 1 calc R
C22 C -0.37922(14) 0.58467(6) 0.03490(16) 0.0228(3) Uani 1 1 d .
H22 H -0.3453 0.5661 -0.0630 0.027 Uiso 1 1 calc R
C5 C -0.15102(14) 0.42901(5) 0.11946(15) 0.0200(3) Uani 1 1 d .
H5A H -0.2056 0.4062 0.2012 0.024 Uiso 1 1 calc R
H5B H -0.0460 0.4212 0.1383 0.024 Uiso 1 1 calc R
C8 C 0.04160(14) 0.67590(5) 0.28216(15) 0.0194(3) Uani 1 1 d .
C7 C 0.09397(14) 0.61774(5) 0.32345(15) 0.0206(3) Uani 1 1 d .
H7A H 0.1978 0.6193 0.3593 0.025 Uiso 1 1 calc R
H7B H 0.0378 0.6029 0.4191 0.025 Uiso 1 1 calc R
N15 N -0.17908(14) 0.88041(5) 0.16107(15) 0.0340(3) Uani 1 1 d .
C17 C -0.37743(14) 0.55659(6) 0.18981(16) 0.0207(3) Uani 1 1 d .
C6 C 0.19388(14) 0.58969(5) 0.05864(15) 0.0187(3) Uani 1 1 d .
H6A H 0.2825 0.5692 0.0961 0.022 Uiso 1 1 calc R
H6B H 0.2177 0.6301 0.0571 0.022 Uiso 1 1 calc R
C11 C -0.06749(15) 0.78251(6) 0.21611(16) 0.0217(3) Uani 1 1 d .
C21 C -0.42934(14) 0.63887(6) 0.02197(16) 0.0246(3) Uani 1 1 d .
H21 H -0.4323 0.6573 -0.0845 0.029 Uiso 1 1 calc R
C14 C -0.12842(15) 0.83721(6) 0.18457(16) 0.0258(3) Uani 1 1 d .
C19 C -0.47087(15) 0.63977(6) 0.32233(17) 0.0256(3) Uani 1 1 d .
H19 H -0.5004 0.6589 0.4212 0.031 Uiso 1 1 calc R
C16 C -0.33011(14) 0.49649(6) 0.19890(16) 0.0227(3) Uani 1 1 d .
H16A H -0.3451 0.4824 0.3149 0.027 Uiso 1 1 calc R
H16B H -0.3923 0.4741 0.1209 0.027 Uiso 1 1 calc R
C9 C 0.11767(15) 0.72305(6) 0.33451(16) 0.0233(3) Uani 1 1 d .
H9 H 0.2079 0.7189 0.3939 0.028 Uiso 1 1 calc R
C20 C -0.47566(14) 0.66645(6) 0.16628(17) 0.0242(3) Uani 1 1 d .
C3 C -0.08079(14) 0.50663(5) 0.29462(14) 0.0196(3) Uani 1 1 d .
H3A H -0.0729 0.4764 0.3798 0.024 Uiso 1 1 calc R
H3B H -0.1236 0.5398 0.3499 0.024 Uiso 1 1 calc R
C13 C -0.08926(15) 0.68295(6) 0.19343(17) 0.0258(3) Uani 1 1 d .
H13 H -0.1419 0.6510 0.1551 0.031 Uiso 1 1 calc R
N24 N -0.56111(14) 0.76937(6) 0.14836(17) 0.0394(3) Uani 1 1 d .
C18 C -0.42269(14) 0.58507(6) 0.33204(16) 0.0235(3) Uani 1 1 d .
H18 H -0.4205 0.5666 0.4384 0.028 Uiso 1 1 calc R
C12 C -0.14356(15) 0.73557(6) 0.16041(18) 0.0270(3) Uani 1 1 d .
H12 H -0.2331 0.7398 0.0995 0.032 Uiso 1 1 calc R
C23 C -0.52454(15) 0.72362(6) 0.15576(18) 0.0291(3) Uani 1 1 d .
C10 C 0.06438(16) 0.77602(6) 0.30171(17) 0.0265(3) Uani 1 1 d .
H10 H 0.1181 0.8080 0.3378 0.032 Uiso 1 1 calc R

loop_
_atom_site_aniso_label
_atom_site_aniso_U_11
_atom_site_aniso_U_22
_atom_site_aniso_U_33
_atom_site_aniso_U_23
_atom_site_aniso_U_13
_atom_site_aniso_U_12
N1 0.0219(6) 0.0153(6) 0.0158(5) -0.0029(4) 0.0017(4) -0.0020(4)
N4 0.0199(6) 0.0170(6) 0.0181(5) -0.0034(4) 0.0006(4) -0.0016(4)
C2 0.0216(7) 0.0170(7) 0.0174(5) 0.0002(5) -0.0016(5) -0.0004(5)
C22 0.0182(7) 0.0282(8) 0.0220(6) -0.0053(6) 0.0011(5) -0.0039(6)
C5 0.0244(7) 0.0175(7) 0.0180(6) 0.0001(5) 0.0011(5) -0.0012(5)
C8 0.0209(7) 0.0196(7) 0.0180(6) -0.0043(5) 0.0044(5) -0.0018(5)
C7 0.0219(7) 0.0205(7) 0.0194(6) -0.0033(5) -0.0015(5) -0.0011(5)
N15 0.0403(8) 0.0252(7) 0.0364(7) -0.0008(6) -0.0007(6) 0.0005(6)
C17 0.0149(6) 0.0227(7) 0.0246(6) -0.0032(5) -0.0001(5) -0.0039(5)
C6 0.0192(6) 0.0169(6) 0.0200(6) -0.0018(5) 0.0004(5) -0.0022(5)
C11 0.0250(7) 0.0192(7) 0.0212(6) -0.0012(5) 0.0061(5) -0.0014(5)
C21 0.0194(7) 0.0289(8) 0.0253(6) 0.0029(6) -0.0008(5) -0.0048(6)
C14 0.0278(8) 0.0238(8) 0.0259(7) -0.0024(6) 0.0041(6) -0.0041(6)
C19 0.0247(7) 0.0254(8) 0.0268(7) -0.0054(6) 0.0037(5) 0.0002(6)
C16 0.0210(7) 0.0225(7) 0.0249(6) -0.0023(5) 0.0035(5) -0.0030(5)
C9 0.0229(7) 0.0240(8) 0.0229(6) -0.0037(5) -0.0012(5) -0.0029(6)
C20 0.0177(7) 0.0225(7) 0.0324(7) -0.0008(6) 0.0010(5) -0.0023(5)
C3 0.0238(7) 0.0198(7) 0.0153(6) -0.0013(5) 0.0009(5) -0.0023(5)
C13 0.0228(7) 0.0189(7) 0.0357(7) -0.0043(6) -0.0016(6) -0.0038(5)
N24 0.0358(8) 0.0313(8) 0.0514(8) 0.0079(6) 0.0118(6) 0.0044(6)
C18 0.0239(7) 0.0250(8) 0.0218(6) -0.0007(5) 0.0013(5) 0.0000(6)
C12 0.0202(7) 0.0256(8) 0.0352(7) -0.0015(6) -0.0022(6) -0.0016(6)
C23 0.0220(7) 0.0292(9) 0.0364(8) 0.0029(7) 0.0059(6) -0.0008(6)
C10 0.0314(8) 0.0207(7) 0.0275(7) -0.0051(6) -0.0002(6) -0.0060(6)

loop_
_atom_type_symbol
_atom_type_description
_atom_type_scat_dispersion_real
_atom_type_scat_dispersion_imag
_atom_type_scat_source
C C 0.0033 0.0016 'International Tables Vol C Tables 4.2.6.8 and 6.1.1.4'
H H 0.0000 0.0000 'International Tables Vol C Tables 4.2.6.8 and 6.1.1.4'
N N 0.0061 0.0033 'International Tables Vol C Tables 4.2.6.8 and 6.1.1.4'

loop_
_geom_angle_atom_site_label_1
_geom_angle_atom_site_label_2
_geom_angle_atom_site_label_3
_geom_angle
_geom_angle_site_symmetry_1
_geom_angle_site_symmetry_3
C7 N1 C2 111.53(9) . .
C7 N1 C6 110.36(10) . .
C6 N1 C2 112.62(10) . .
C5 N4 C3 109.35(9) . .
C16 N4 C5 109.73(10) . .
C16 N4 C3 110.64(10) . .
N1 C2 H2A 109.4 . .
N1 C2 H2B 109.4 . .
N1 C2 C3 111.25(10) . .
H2A C2 H2B 108.0 . .
C3 C2 H2A 109.4 . .
C3 C2 H2B 109.4 . .
C17 C22 H22 119.5 . .
C21 C22 H22 119.5 . .
C21 C22 C17 120.97(12) . .
N4 C5 H5A 108.5 . .
N4 C5 H5B 108.5 . .
N4 C5 C6 114.92(10) . 3_565
H5A C5 H5B 107.5 . .
C6 C5 H5A 108.5 3_565 .
C6 C5 H5B 108.5 3_565 .
C9 C8 C7 121.95(11) . .
C9 C8 C13 118.61(12) . .
C13 C8 C7 119.42(11) . .
N1 C7 C8 112.08(10) . .
N1 C7 H7A 109.2 . .
N1 C7 H7B 109.2 . .
C8 C7 H7A 109.2 . .
C8 C7 H7B 109.2 . .
H7A C7 H7B 107.9 . .
C22 C17 C16 119.97(12) . .
C18 C17 C22 118.59(13) . .
C18 C17 C16 121.43(12) . .
N1 C6 C5 112.31(10) . 3_565
N1 C6 H6A 109.1 . .
N1 C6 H6B 109.1 . .
C5 C6 H6A 109.1 3_565 .
C5 C6 H6B 109.1 3_565 .
H6A C6 H6B 107.9 . .
C12 C11 C14 119.08(12) . .
C10 C11 C14 121.28(12) . .
C10 C11 C12 119.64(12) . .
C22 C21 H21 120.3 . .
C22 C21 C20 119.40(12) . .
C20 C21 H21 120.3 . .
N15 C14 C11 178.75(16) . .
C20 C19 H19 120.4 . .
C18 C19 H19 120.4 . .
C18 C19 C20 119.21(12) . .
N4 C16 C17 113.15(11) . .
N4 C16 H16A 108.9 . .
N4 C16 H16B 108.9 . .
C17 C16 H16A 108.9 . .
C17 C16 H16B 108.9 . .
H16A C16 H16B 107.8 . .
C8 C9 H9 119.5 . .
C10 C9 C8 120.98(12) . .
C10 C9 H9 119.5 . .
C21 C20 C23 120.09(12) . .
C19 C20 C21 120.47(13) . .
C19 C20 C23 119.41(13) . .
N4 C3 C2 111.95(10) . .
N4 C3 H3A 109.2 . .
N4 C3 H3B 109.2 . .
C2 C3 H3A 109.2 . .
C2 C3 H3B 109.2 . .
H3A C3 H3B 107.9 . .
C8 C13 H13 119.6 . .
C12 C13 C8 120.88(12) . .
C12 C13 H13 119.6 . .
C17 C18 H18 119.3 . .
C19 C18 C17 121.32(12) . .
C19 C18 H18 119.3 . .
C11 C12 H12 120.0 . .
C13 C12 C11 119.96(13) . .
C13 C12 H12 120.0 . .
N24 C23 C20 178.83(16) . .
C11 C10 H10 120.0 . .
C9 C10 C11 119.90(12) . .
C9 C10 H10 120.0 . .

loop_
_geom_bond_atom_site_label_1
_geom_bond_atom_site_label_2
_geom_bond_distance
_geom_bond_site_symmetry_2
N1 C2 1.4653(15) .
N1 C7 1.4603(15) .
N1 C6 1.4611(16) .
N4 C5 1.4671(16) .
N4 C16 1.4605(16) .
N4 C3 1.4687(15) .
C2 H2A 0.9900 .
C2 H2B 0.9900 .
C2 C3 1.5189(18) .
C22 H22 0.9500 .
C22 C17 1.3968(18) .
C22 C21 1.3768(19) .
C5 H5A 0.9900 .
C5 H5B 0.9900 .
C5 C6 1.5227(16) 3_565
C8 C7 1.5035(18) .
C8 C9 1.3840(17) .
C8 C13 1.3897(18) .
C7 H7A 0.9900 .
C7 H7B 0.9900 .
N15 C14 1.1452(18) .
C17 C16 1.5009(18) .
C17 C18 1.3853(18) .
C6 C5 1.5227(16) 3_565
C6 H6A 0.9900 .
C6 H6B 0.9900 .
C11 C14 1.4407(19) .
C11 C12 1.3879(19) .
C11 C10 1.3843(19) .
C21 H21 0.9500 .
C21 C20 1.3917(19) .
C19 H19 0.9500 .
C19 C20 1.3893(19) .
C19 C18 1.3806(19) .
C16 H16A 0.9900 .
C16 H16B 0.9900 .
C9 H9 0.9500 .
C9 C10 1.3788(19) .
C20 C23 1.439(2) .
C3 H3A 0.9900 .
C3 H3B 0.9900 .
C13 H13 0.9500 .
C13 C12 1.3750(19) .
N24 C23 1.1441(18) .
C18 H18 0.9500 .
C12 H12 0.9500 .
C10 H10 0.9500 .

loop_
_geom_torsion_atom_site_label_1
_geom_torsion_atom_site_label_2
_geom_torsion_atom_site_label_3
_geom_torsion_atom_site_label_4
_geom_torsion
_geom_torsion_site_symmetry_4
N1 C2 C3 N4 87.33(12) .
C2 N1 C7 C8 -156.50(10) .
C2 N1 C6 C5 78.68(12) 3_565
C22 C17 C16 N4 64.36(15) .
C22 C17 C18 C19 0.96(19) .
C22 C21 C20 C19 0.3(2) .
C22 C21 C20 C23 178.27(12) .
C5 N4 C16 C17 -163.80(10) .
C5 N4 C3 C2 82.17(12) .
C8 C9 C10 C11 0.4(2) .
C8 C13 C12 C11 -0.1(2) .
C7 N1 C2 C3 79.36(12) .
C7 N1 C6 C5 -155.96(10) 3_565
C7 C8 C9 C10 -177.09(12) .
C7 C8 C13 C12 176.99(12) .
C17 C22 C21 C20 1.52(19) .
C6 N1 C2 C3 -155.92(9) .
C6 N1 C7 C8 77.51(13) .
C21 C22 C17 C16 176.60(12) .
C21 C22 C17 C18 -2.14(19) .
C21 C20 C23 N24 -99(8) .
C14 C11 C12 C13 -178.17(13) .
C14 C11 C10 C9 178.00(12) .
C19 C20 C23 N24 79(8) .
C16 N4 C5 C6 82.14(13) 3_565
C16 N4 C3 C2 -156.86(11) .
C16 C17 C18 C19 -177.77(12) .
C9 C8 C7 N1 -137.61(12) .
C9 C8 C13 C12 -1.0(2) .
C20 C19 C18 C17 0.8(2) .
C3 N4 C5 C6 -156.34(10) 3_565
C3 N4 C16 C17 75.46(13) .
C13 C8 C7 N1 44.45(16) .
C13 C8 C9 C10 0.9(2) .
C18 C17 C16 N4 -116.93(13) .
C18 C19 C20 C21 -1.5(2) .
C18 C19 C20 C23 -179.44(13) .
C12 C11 C14 N15 58(7) .
C12 C11 C10 C9 -1.5(2) .
C10 C11 C14 N15 -122(7) .
C10 C11 C12 C13 1.3(2) .
